data_4122993
loop_
_publ_author_name
'Gandhamsetty, Narasimhulu'
'Joung, Seewon'
'Park, Sung-Woo'
'Park, Sehoon'
'Chang, Sukbok'

_publ_section_title
;
 Boron-Catalyzed Silylative Reduction of Quinolines: Selective sp(3) C-Si
 Bond Formation.
;
_journal_name_full 'Journal of the American Chemical Society'
_journal_page_first 141120154130001
_journal_paper_doi 10.1021/ja510674u
_journal_year 2014
_chemical_formula_moiety 'C23 H27 N2 O2 S Si'
_chemical_formula_sum 'C23 H27 N2 O2 S Si'
_chemical_formula_weight 423.62
_chemical_name_systematic
; 
 ? 
;
_space_group_IT_number 14
_symmetry_cell_setting monoclinic
_symmetry_space_group_name_Hall '-P 2yn'
_symmetry_space_group_name_H-M 'P 1 21/n 1'
_atom_sites_solution_hydrogens geom
_atom_sites_solution_primary direct
_atom_sites_solution_secondary difmap
_audit_creation_method SHELXL-97
_cell_angle_alpha 90.00
_cell_angle_beta 96.328(2)
_cell_angle_gamma 90.00
_cell_formula_units_Z 4
_cell_length_a 11.0102(5)
_cell_length_b 8.7962(4)
_cell_length_c 22.3342(9)
_cell_measurement_reflns_used 41711
_cell_measurement_temperature 120(2)
_cell_measurement_theta_max 28.00
_cell_measurement_theta_min 1.83
_cell_volume 2149.84(16)
_computing_cell_refinement 'Bruker SMART'
_computing_data_collection 'Bruker SMART'
_computing_data_reduction 'Bruker SAINT'
_computing_molecular_graphics 'Bruker SHELXTL'
_computing_publication_material 'Bruker SHELXTL'
_computing_structure_refinement 'SHELXL-97 (Sheldrick, 2008)'
_computing_structure_solution 'SHELXS-97 (Sheldrick, 2008)'
_diffrn_ambient_temperature 120(2)
_diffrn_measured_fraction_theta_full 1.000
_diffrn_measured_fraction_theta_max 1.000
_diffrn_measurement_device_type 'CCD area detector'
_diffrn_measurement_method 'phi and omega scans'
_diffrn_radiation_monochromator graphite
_diffrn_radiation_source 'fine-focus sealed tube'
_diffrn_radiation_type MoK\a
_diffrn_radiation_wavelength 0.71073
_diffrn_reflns_av_R_equivalents 0.0796
_diffrn_reflns_av_sigmaI/netI 0.0556
_diffrn_reflns_limit_h_max 14
_diffrn_reflns_limit_h_min -14
_diffrn_reflns_limit_k_max 11
_diffrn_reflns_limit_k_min -11
_diffrn_reflns_limit_l_max 29
_diffrn_reflns_limit_l_min -29
_diffrn_reflns_number 41711
_diffrn_reflns_theta_full 28.00
_diffrn_reflns_theta_max 28.00
_diffrn_reflns_theta_min 1.83
_exptl_absorpt_coefficient_mu 0.228
_exptl_absorpt_correction_T_max 0.9665
_exptl_absorpt_correction_T_min 0.9430
_exptl_absorpt_correction_type multi-scan
_exptl_absorpt_process_details SADABS
_exptl_crystal_colour white
_exptl_crystal_density_diffrn 1.309
_exptl_crystal_density_meas ?
_exptl_crystal_density_method 'not measured'
_exptl_crystal_description platy
_exptl_crystal_F_000 900
_exptl_crystal_size_max 0.26
_exptl_crystal_size_mid 0.15
_exptl_crystal_size_min 0.15
_refine_diff_density_max 1.297
_refine_diff_density_min -0.580
_refine_diff_density_rms 0.129
_refine_ls_extinction_method none
_refine_ls_goodness_of_fit_ref 1.089
_refine_ls_hydrogen_treatment constr
_refine_ls_matrix_type full
_refine_ls_number_parameters 263
_refine_ls_number_reflns 5210
_refine_ls_number_restraints 0
_refine_ls_restrained_S_all 1.089
_refine_ls_R_factor_all 0.0850
_refine_ls_R_factor_gt 0.0641
_refine_ls_shift/su_max 0.000
_refine_ls_shift/su_mean 0.000
_refine_ls_structure_factor_coef Fsqd
_refine_ls_weighting_details 'calc w=1/[\s^2^(Fo^2^)+(0.0893P)^2^+2.9333P] where P=(Fo^2^+2Fc^2^)/3'
_refine_ls_weighting_scheme calc
_refine_ls_wR_factor_gt 0.1759
_refine_ls_wR_factor_ref 0.1959
_reflns_number_gt 4040
_reflns_number_total 5210
_reflns_threshold_expression >2sigma(I)
_cod_data_source_file ja510674u_si_002.cif
_cod_data_source_block 0201b-1
_cod_depositor_comments
;
The following automatic conversions were performed:

'_symmetry_cell_setting' value 'Monoclinic' changed to 'monoclinic'
according to
/home/saulius/struct/COD-crude-data--automatic-downloads/rss-feeds/ACS/lib/dictionaries/cif_core.dic
dictionary named 'cif_core.dic' version 2.4.2 from 2011-04-26.

Automatic conversion script
Id: cif_fix_values 2935 2014-11-11 08:27:57Z andrius 

The following automatic conversions were performed:

'_exptl_crystal_density_meas' value 'not measured' was changed to '?'
- the value is perceived as not measured.

Automatic conversion script
Id: cif_fix_values 3008 2015-01-20 13:52:24Z robertas 
;
_cod_original_sg_symbol_H-M P2(1)/n
_cod_database_code 4122993

loop_
_symmetry_equiv_pos_as_xyz
'x, y, z'
'-x+1/2, y+1/2, -z+1/2'
'-x, -y, -z'
'x-1/2, -y-1/2, z-1/2'

loop_
_atom_site_label
_atom_site_type_symbol
_atom_site_fract_x
_atom_site_fract_y
_atom_site_fract_z
_atom_site_U_iso_or_equiv
_atom_site_adp_type
_atom_site_occupancy
_atom_site_symmetry_multiplicity
_atom_site_calc_flag
_atom_site_refinement_flags
S1 S -0.05328(6) 0.32141(8) 0.18149(3) 0.02169(19) Uani 1 1 d .
O1 O 0.03913(19) 0.3574(2) 0.22998(9) 0.0244(4) Uani 1 1 d .
O2 O -0.1657(2) 0.4054(2) 0.17840(10) 0.0313(5) Uani 1 1 d .
Si1 Si 0.37106(8) 0.36905(11) 0.08358(4) 0.0327(2) Uani 1 1 d .
H1 H 0.4262 0.3961 0.0270 0.039 Uiso 1 1 calc R
N1 N 0.1190(2) 0.0504(3) 0.19268(11) 0.0255(5) Uani 1 1 d .
N2 N 0.0087(2) 0.3426(3) 0.11845(10) 0.0217(5) Uani 1 1 d .
C1 C 0.2008(3) -0.0582(4) 0.20290(13) 0.0304(7) Uani 1 1 d .
H1A H 0.2844 -0.0312 0.2032 0.036 Uiso 1 1 calc R
C2 C 0.1730(4) -0.2120(4) 0.21342(15) 0.0361(8) Uani 1 1 d .
H2A H 0.2363 -0.2848 0.2218 0.043 Uiso 1 1 calc R
C3 C 0.0532(4) -0.2535(4) 0.21128(15) 0.0386(8) Uani 1 1 d .
H3A H 0.0320 -0.3567 0.2172 0.046 Uiso 1 1 calc R
C4 C -0.0393(3) -0.1420(3) 0.20018(13) 0.0292(7) Uani 1 1 d .
C5 C -0.1658(3) -0.1758(4) 0.19723(14) 0.0365(8) Uani 1 1 d .
H5A H -0.1913 -0.2781 0.2011 0.044 Uiso 1 1 calc R
C6 C -0.2512(3) -0.0639(4) 0.18898(15) 0.0371(8) Uani 1 1 d .
H6A H -0.3355 -0.0886 0.1870 0.044 Uiso 1 1 calc R
C7 C -0.2147(3) 0.0889(4) 0.18339(14) 0.0307(7) Uani 1 1 d .
H7A H -0.2747 0.1669 0.1784 0.037 Uiso 1 1 calc R
C8 C -0.0939(3) 0.1252(3) 0.18510(13) 0.0242(6) Uani 1 1 d .
C9 C -0.0008(3) 0.0112(3) 0.19254(12) 0.0230(6) Uani 1 1 d .
C10 C -0.0563(3) 0.2970(3) 0.06234(13) 0.0235(6) Uani 1 1 d .
C11 C -0.1835(3) 0.3085(4) 0.05220(14) 0.0313(7) Uani 1 1 d .
H11A H -0.2276 0.3510 0.0824 0.038 Uiso 1 1 calc R
C12 C -0.2461(3) 0.2585(4) -0.00164(15) 0.0365(8) Uani 1 1 d .
H12A H -0.3327 0.2645 -0.0077 0.044 Uiso 1 1 calc R
C13 C -0.1826(3) 0.2002(4) -0.04598(16) 0.0392(8) Uani 1 1 d .
H13A H -0.2249 0.1670 -0.0830 0.047 Uiso 1 1 calc R
C14 C -0.0574(4) 0.1903(5) -0.03635(16) 0.0432(9) Uani 1 1 d .
H14A H -0.0145 0.1509 -0.0676 0.052 Uiso 1 1 calc R
C15 C 0.0097(3) 0.2363(4) 0.01791(14) 0.0350(7) Uani 1 1 d .
C16 C 0.1474(3) 0.2210(5) 0.02963(17) 0.0442(9) Uani 1 1 d .
H16A H 0.1642 0.1301 0.0561 0.053 Uiso 1 1 calc R
C17 C 0.1975(3) 0.3580(5) 0.06559(16) 0.0399(8) Uani 1 1 d .
H17A H 0.1728 0.4494 0.0405 0.048 Uiso 1 1 calc R
C18 C 0.1422(3) 0.3776(3) 0.12356(14) 0.0266(6) Uani 1 1 d .
H18A H 0.1855 0.3104 0.1544 0.032 Uiso 1 1 calc R
H18B H 0.1550 0.4839 0.1375 0.032 Uiso 1 1 calc R
C19 C 0.2071(3) 0.1910(5) -0.02749(16) 0.0433(9) Uani 1 1 d .
H19A H 0.1710 0.1000 -0.0475 0.065 Uiso 1 1 calc R
H19B H 0.2951 0.1752 -0.0171 0.065 Uiso 1 1 calc R
H19C H 0.1939 0.2784 -0.0546 0.065 Uiso 1 1 calc R
C20 C 0.4381(5) 0.1928(5) 0.1198(2) 0.0608(12) Uani 1 1 d .
H20A H 0.4523 0.1860 0.1624 0.073 Uiso 1 1 calc R
C21 C 0.4700(4) 0.0601(5) 0.0809(2) 0.0593(12) Uani 1 1 d .
H21A H 0.3955 0.0213 0.0580 0.089 Uiso 1 1 calc R
H21B H 0.5080 -0.0209 0.1067 0.089 Uiso 1 1 calc R
H21C H 0.5272 0.0941 0.0530 0.089 Uiso 1 1 calc R
C22 C 0.4105(3) 0.5325(4) 0.13625(15) 0.0326(7) Uani 1 1 d .
H22A H 0.3612 0.6219 0.1217 0.039 Uiso 1 1 calc R
H22B H 0.3876 0.5056 0.1766 0.039 Uiso 1 1 calc R
C23 C 0.5458(4) 0.5765(5) 0.1424(2) 0.0523(11) Uani 1 1 d .
H23A H 0.5597 0.6620 0.1704 0.078 Uiso 1 1 calc R
H23B H 0.5689 0.6061 0.1029 0.078 Uiso 1 1 calc R
H23C H 0.5954 0.4895 0.1578 0.078 Uiso 1 1 calc R

loop_
_atom_site_aniso_label
_atom_site_aniso_U_11
_atom_site_aniso_U_22
_atom_site_aniso_U_33
_atom_site_aniso_U_23
_atom_site_aniso_U_13
_atom_site_aniso_U_12
S1 0.0240(4) 0.0191(3) 0.0226(3) -0.0012(3) 0.0054(3) -0.0002(3)
O1 0.0287(11) 0.0221(10) 0.0226(10) -0.0036(8) 0.0036(8) -0.0030(8)
O2 0.0297(12) 0.0295(11) 0.0361(12) -0.0026(9) 0.0093(9) 0.0077(9)
Si1 0.0297(5) 0.0383(5) 0.0319(5) -0.0050(4) 0.0114(4) -0.0068(4)
N1 0.0313(14) 0.0194(11) 0.0257(12) 0.0011(9) 0.0031(10) 0.0025(10)
N2 0.0240(12) 0.0213(11) 0.0200(11) 0.0007(9) 0.0035(9) -0.0028(9)
C1 0.0385(18) 0.0270(15) 0.0256(15) -0.0010(12) 0.0034(13) 0.0089(13)
C2 0.054(2) 0.0244(15) 0.0300(16) 0.0015(13) 0.0035(15) 0.0103(15)
C3 0.070(3) 0.0172(14) 0.0289(16) -0.0006(12) 0.0086(16) -0.0009(15)
C4 0.0458(19) 0.0208(14) 0.0218(14) 0.0010(11) 0.0068(13) -0.0089(13)
C5 0.051(2) 0.0310(17) 0.0277(16) -0.0010(13) 0.0072(15) -0.0215(15)
C6 0.0384(18) 0.0434(19) 0.0300(16) -0.0004(14) 0.0065(14) -0.0215(16)
C7 0.0315(16) 0.0350(17) 0.0266(15) 0.0018(13) 0.0075(13) -0.0060(13)
C8 0.0303(15) 0.0216(13) 0.0214(13) -0.0003(11) 0.0064(11) -0.0057(12)
C9 0.0326(15) 0.0191(13) 0.0174(12) -0.0024(10) 0.0037(11) -0.0050(11)
C10 0.0325(15) 0.0162(12) 0.0216(13) 0.0030(10) 0.0015(11) -0.0016(11)
C11 0.0309(16) 0.0365(17) 0.0260(15) 0.0043(13) 0.0013(12) -0.0031(13)
C12 0.0361(18) 0.0373(18) 0.0345(17) 0.0098(14) -0.0029(14) -0.0037(14)
C13 0.047(2) 0.0352(18) 0.0327(17) -0.0022(14) -0.0075(15) -0.0035(16)
C14 0.044(2) 0.055(2) 0.0300(17) -0.0135(16) 0.0006(15) 0.0011(18)
C15 0.0359(18) 0.0393(18) 0.0294(16) -0.0060(14) 0.0024(14) -0.0009(14)
C16 0.041(2) 0.051(2) 0.041(2) -0.0132(17) 0.0093(16) -0.0001(17)
C17 0.0339(18) 0.052(2) 0.0352(18) -0.0146(16) 0.0116(14) -0.0092(16)
C18 0.0256(15) 0.0260(14) 0.0286(15) -0.0044(12) 0.0047(12) -0.0049(12)
C19 0.040(2) 0.059(2) 0.0326(18) -0.0150(17) 0.0102(15) 0.0007(17)
C20 0.092(4) 0.041(2) 0.050(2) -0.0003(18) 0.010(2) 0.014(2)
C21 0.048(2) 0.049(2) 0.079(3) -0.013(2) -0.004(2) 0.007(2)
C22 0.0297(16) 0.0357(17) 0.0319(16) -0.0007(13) 0.0017(13) -0.0035(13)
C23 0.041(2) 0.064(3) 0.052(2) -0.007(2) 0.0069(18) -0.024(2)

loop_
_atom_type_symbol
_atom_type_description
_atom_type_scat_dispersion_real
_atom_type_scat_dispersion_imag
_atom_type_scat_source
C C 0.0033 0.0016 'International Tables Vol C Tables 4.2.6.8 and 6.1.1.4'
H H 0.0000 0.0000 'International Tables Vol C Tables 4.2.6.8 and 6.1.1.4'
N N 0.0061 0.0033 'International Tables Vol C Tables 4.2.6.8 and 6.1.1.4'
O O 0.0106 0.0060 'International Tables Vol C Tables 4.2.6.8 and 6.1.1.4'
Si Si 0.0817 0.0704 'International Tables Vol C Tables 4.2.6.8 and 6.1.1.4'
S S 0.1246 0.1234 'International Tables Vol C Tables 4.2.6.8 and 6.1.1.4'

loop_
_geom_angle_atom_site_label_1
_geom_angle_atom_site_label_2
_geom_angle_atom_site_label_3
_geom_angle
O2 S1 O1 117.23(13)
O2 S1 N2 109.73(13)
O1 S1 N2 107.15(12)
O2 S1 C8 106.27(14)
O1 S1 C8 109.81(13)
N2 S1 C8 106.15(13)
C20 Si1 C22 108.19(18)
C20 Si1 C17 112.8(2)
C22 Si1 C17 109.10(15)
C1 N1 C9 117.4(3)
C10 N2 C18 121.2(2)
C10 N2 S1 120.32(19)
C18 N2 S1 117.14(18)
N1 C1 C2 124.6(3)
C3 C2 C1 118.5(3)
C2 C3 C4 119.6(3)
C3 C4 C5 123.2(3)
C3 C4 C9 117.2(3)
C5 C4 C9 119.6(3)
C6 C5 C4 121.0(3)
C5 C6 C7 120.1(3)
C8 C7 C6 120.4(3)
C7 C8 C9 121.5(3)
C7 C8 S1 118.2(2)
C9 C8 S1 120.2(2)
N1 C9 C4 122.5(3)
N1 C9 C8 120.2(3)
C4 C9 C8 117.2(3)
C11 C10 C15 120.2(3)
C11 C10 N2 121.2(3)
C15 C10 N2 118.7(3)
C12 C11 C10 120.6(3)
C13 C12 C11 119.9(3)
C12 C13 C14 119.5(3)
C13 C14 C15 122.6(3)
C10 C15 C14 117.1(3)
C10 C15 C16 120.0(3)
C14 C15 C16 122.9(3)
C15 C16 C17 108.6(3)
C15 C16 C19 112.8(3)
C17 C16 C19 114.6(3)
C18 C17 C16 113.0(3)
C18 C17 Si1 107.7(2)
C16 C17 Si1 116.6(3)
N2 C18 C17 113.6(2)
C21 C20 Si1 119.8(3)
C23 C22 Si1 113.9(3)

loop_
_geom_bond_atom_site_label_1
_geom_bond_atom_site_label_2
_geom_bond_distance
S1 O2 1.437(2)
S1 O1 1.437(2)
S1 N2 1.641(2)
S1 C8 1.787(3)
Si1 C20 1.863(4)
Si1 C22 1.878(3)
Si1 C17 1.912(4)
N1 C1 1.315(4)
N1 C9 1.363(4)
N2 C10 1.430(4)
N2 C18 1.495(4)
C1 C2 1.412(5)
C2 C3 1.364(5)
C3 C4 1.416(5)
C4 C5 1.419(5)
C4 C9 1.429(4)
C5 C6 1.359(5)
C6 C7 1.412(5)
C7 C8 1.364(4)
C8 C9 1.430(4)
C10 C11 1.397(4)
C10 C15 1.399(4)
C11 C12 1.390(5)
C12 C13 1.372(5)
C13 C14 1.374(5)
C14 C15 1.408(5)
C15 C16 1.516(5)
C16 C17 1.518(5)
C16 C19 1.521(5)
C17 C18 1.500(4)
C20 C21 1.518(6)
C22 C23 1.531(5)

loop_
_geom_torsion_atom_site_label_1
_geom_torsion_atom_site_label_2
_geom_torsion_atom_site_label_3
_geom_torsion_atom_site_label_4
_geom_torsion
O2 S1 N2 C10 -59.4(2)
O1 S1 N2 C10 172.3(2)
C8 S1 N2 C10 55.0(2)
O2 S1 N2 C18 133.7(2)
O1 S1 N2 C18 5.5(2)
C8 S1 N2 C18 -111.8(2)
C9 N1 C1 C2 0.3(4)
N1 C1 C2 C3 2.0(5)
C1 C2 C3 C4 -1.6(5)
C2 C3 C4 C5 180.0(3)
C2 C3 C4 C9 -0.9(5)
C3 C4 C5 C6 177.2(3)
C9 C4 C5 C6 -1.9(5)
C4 C5 C6 C7 -0.2(5)
C5 C6 C7 C8 1.2(5)
C6 C7 C8 C9 0.0(4)
C6 C7 C8 S1 -177.0(2)
O2 S1 C8 C7 1.1(3)
O1 S1 C8 C7 128.8(2)
N2 S1 C8 C7 -115.7(2)
O2 S1 C8 C9 -175.9(2)
O1 S1 C8 C9 -48.2(3)
N2 S1 C8 C9 67.3(2)
C1 N1 C9 C4 -3.0(4)
C1 N1 C9 C8 176.5(3)
C3 C4 C9 N1 3.3(4)
C5 C4 C9 N1 -177.5(3)
C3 C4 C9 C8 -176.2(3)
C5 C4 C9 C8 3.0(4)
C7 C8 C9 N1 178.5(3)
S1 C8 C9 N1 -4.6(4)
C7 C8 C9 C4 -2.1(4)
S1 C8 C9 C4 174.8(2)
C18 N2 C10 C11 -160.4(3)
S1 N2 C10 C11 33.3(4)
C18 N2 C10 C15 21.3(4)
S1 N2 C10 C15 -145.0(2)
C15 C10 C11 C12 0.7(5)
N2 C10 C11 C12 -177.5(3)
C10 C11 C12 C13 -1.5(5)
C11 C12 C13 C14 0.8(5)
C12 C13 C14 C15 0.7(6)
C11 C10 C15 C14 0.7(5)
N2 C10 C15 C14 179.0(3)
C11 C10 C15 C16 -178.7(3)
N2 C10 C15 C16 -0.4(5)
C13 C14 C15 C10 -1.4(6)
C13 C14 C15 C16 178.0(4)
C10 C15 C16 C17 -37.6(5)
C14 C15 C16 C17 143.1(4)
C10 C15 C16 C19 -165.7(3)
C14 C15 C16 C19 14.9(5)
C15 C16 C17 C18 56.7(4)
C19 C16 C17 C18 -176.1(3)
C15 C16 C17 Si1 -177.7(3)
C19 C16 C17 Si1 -50.6(4)
C20 Si1 C17 C18 75.6(3)
C22 Si1 C17 C18 -44.6(3)
C20 Si1 C17 C16 -52.5(4)
C22 Si1 C17 C16 -172.8(3)
C10 N2 C18 C17 -0.7(4)
S1 N2 C18 C17 166.0(2)
C16 C17 C18 N2 -38.9(4)
Si1 C17 C18 N2 -169.1(2)
C22 Si1 C20 C21 -153.7(4)
C17 Si1 C20 C21 85.5(4)
C20 Si1 C22 C23 70.5(3)
C17 Si1 C22 C23 -166.4(3)
